data_9017203
loop_
_publ_author_name
'Kampf, A. R.'
'Elliott, P.'
'Nash, B. P.'
'Chiappino, L.'
'Varvello, S.'

_publ_section_title
;
 Jahnsite-(NaMnMg), a new jahnsite-group mineral from the Sapucaia mine, Brazil
 and the White Rock No. 2 quarry, Australia
;
_journal_name_full 'The Canadian Mineralogist'
_journal_page_first 871
_journal_page_last 882
_journal_volume 56
_journal_year 2018
_chemical_compound_source 'Sapucaia mine, Brazil'
_chemical_formula_sum 'Al0.164 Ca0.277 Fe2.454 H18 Mg1.545 Mn0.961 Na0.569 O26 P4'
_chemical_name_mineral Jahnsite-(NaMnMg)
_space_group_IT_number 13
_space_group_name_Hall '-P 2ya'
_space_group_name_H-M_alt 'P 1 2/a 1'
_symmetry_space_group_name_H-M 'P 1 2/a 1'
_cell_angle_alpha 90
_cell_angle_beta 110.640
_cell_angle_gamma 90
_cell_formula_units_Z 2
_cell_length_a 15.1045
_cell_length_b 7.1629
_cell_length_c 9.8949
_cell_volume 1001.835
_database_code_amcsd 0020883
_exptl_crystal_density_diffrn 2.698
_cod_data_source_file inputs/fixed/downloads/07/07415.cif
_cod_data_source_block 07415
_cod_original_formula_sum 'Na.569 Ca.277 Mn.961 Fe2.454 Mg1.545 Al.164 P4 O26 H18'
_cod_database_code 9017203

loop_
_space_group_symop_operation_xyz
x,y,z
1/2-x,y,-z
1/2+x,-y,z
-x,-y,-z

loop_
_atom_site_aniso_label
_atom_site_aniso_U_11
_atom_site_aniso_U_22
_atom_site_aniso_U_33
_atom_site_aniso_U_12
_atom_site_aniso_U_13
_atom_site_aniso_U_23
NaX 0.02600 0.01730 0.02780 0.00000 -0.00050 0.00000
CaX 0.02600 0.01730 0.02780 0.00000 -0.00050 0.00000
MnX 0.02600 0.01730 0.02780 0.00000 -0.00050 0.00000
MnM1 0.01140 0.01300 0.01400 0.00000 0.00550 0.00000
FeM1 0.01140 0.01300 0.01400 0.00000 0.00550 0.00000
MgM1 0.01140 0.01300 0.01400 0.00000 0.00550 0.00000
MgM2a 0.01790 0.01470 0.01680 0.00000 0.00270 -0.00420
MnM2a 0.01790 0.01470 0.01680 0.00000 0.00270 -0.00420
FeM2a 0.01790 0.01470 0.01680 0.00000 0.00270 -0.00420
MgM2b 0.01420 0.01470 0.01330 0.00000 0.00500 0.00000
FeM2b 0.01420 0.01470 0.01330 0.00000 0.00500 0.00000
MnM2b 0.01420 0.01470 0.01330 0.00000 0.00500 0.00000
FeM3a 0.01080 0.00800 0.01330 -0.00013 0.00360 -0.00082
AlM3a 0.01080 0.00800 0.01330 -0.00013 0.00360 -0.00082
FeM3b 0.01080 0.00920 0.01490 -0.00015 0.00570 -0.00010
AlM3b 0.01080 0.00920 0.01490 -0.00015 0.00570 -0.00010
P1 0.01170 0.01510 0.01340 0.00080 0.00300 -0.00210
P2 0.01230 0.01360 0.01290 0.00140 0.00490 0.00080
O1 0.01880 0.04770 0.02250 0.01340 0.00740 0.00490
O2 0.03200 0.02390 0.01590 0.00040 0.00700 -0.00310
O3 0.02520 0.01720 0.02720 -0.00170 -0.00570 0.00130
O4 0.01160 0.01620 0.02330 0.00040 0.00470 -0.00100
O5 0.01480 0.03290 0.02320 0.00710 0.00500 0.00170
O6 0.02740 0.01930 0.01590 0.00120 0.00560 0.00270
O7 0.02810 0.01680 0.02690 -0.00240 0.01770 -0.00220
O8 0.02300 0.01820 0.02190 -0.00200 0.01140 0.00030
O-h 0.02040 0.01250 0.02040 0.00060 0.00860 -0.00070
OW1 0.03800 0.03060 0.02860 0.00910 0.01820 0.00680
OW2 0.03640 0.03020 0.02490 -0.00550 -0.00570 0.00340
OW3 0.03320 0.03150 0.04400 -0.00260 0.01830 -0.01240
OW4 0.01990 0.02680 0.03270 -0.00120 0.00930 0.00940

loop_
_atom_site_label
_atom_site_fract_x
_atom_site_fract_y
_atom_site_fract_z
_atom_site_occupancy
_atom_site_U_iso_or_equiv
_atom_site_type_symbol
_atom_site_attached_hydrogens
NaX 0.25000 0.97021 0.00000 0.56900 0.02640 Na 0
CaX 0.25000 0.97021 0.00000 0.27700 0.02640 Ca 0
MnX 0.25000 0.97021 0.00000 0.15400 0.02640 Mn 0
MnM1 0.25000 0.47232 0.00000 0.60100 0.01254 Mn 0
FeM1 0.25000 0.47232 0.00000 0.37500 0.01254 Fe 0
MgM1 0.25000 0.47232 0.00000 0.02400 0.01254 Mg 0
MgM2a 0.50000 0.00000 0.50000 0.71200 0.01740 Mg 0
MnM2a 0.50000 0.00000 0.50000 0.15100 0.01740 Mn 0
FeM2a 0.50000 0.00000 0.50000 0.13700 0.01740 Fe 0
MgM2b 0.25000 0.50365 0.50000 0.80900 0.01400 Mg 0
FeM2b 0.25000 0.50365 0.50000 0.10600 0.01400 Fe 0
MnM2b 0.25000 0.50365 0.50000 0.05500 0.01400 Mn 0
FeM3a 0.00000 0.00000 0.00000 0.89600 0.01090 Fe 0
AlM3a 0.00000 0.00000 0.00000 0.10400 0.01090 Al 0
FeM3b 0.00000 0.50000 0.00000 0.94000 0.01133 Fe 0
AlM3b 0.00000 0.50000 0.00000 0.06000 0.01133 Al 0
P1 0.18573 0.26411 0.18734 1.00000 0.01379 P 0
P2 0.08097 0.74458 0.79732 1.00000 0.01281 P 0
O1 0.27677 0.23990 0.15030 1.00000 0.02960 O 0
O2 0.20817 0.30550 0.34430 1.00000 0.02430 O 0
O3 0.12452 0.09100 0.14250 1.00000 0.02720 O 0
O4 0.13985 0.43430 0.08528 1.00000 0.01740 O 0
O5 0.18557 0.67870 0.85800 1.00000 0.02410 O 0
O6 0.05501 0.78220 0.63770 1.00000 0.02140 O 0
O7 0.07671 0.92390 0.87932 1.00000 0.02180 O 0
O8 0.01684 0.59290 0.82168 1.00000 0.02010 O 0
O-h 0.02733 0.75080 0.09720 1.00000 0.01740 O 0
H 0.00000 0.75200 0.15100 1.00000 0.02600 H 0
OW1 0.22565 0.72370 0.34330 1.00000 0.03070 O 0
H1A 0.25800 0.72600 0.29200 1.00000 0.03700 H 0
H1B 0.17050 0.74600 0.27100 1.00000 0.03700 H 0
OW2 0.44911 0.21410 0.34620 1.00000 0.03490 O 0
H2A 0.47300 0.23200 0.28400 1.00000 0.04200 H 0
H2B 0.39260 0.21400 0.28300 1.00000 0.04200 H 0
OW3 0.62887 0.98990 0.45980 1.00000 0.03500 O 0
H3A 0.65500 1.00700 0.54100 1.00000 0.04200 H 0
H3B 0.64300 0.91400 0.42000 1.00000 0.04200 H 0
OW4 0.39097 0.51310 0.51590 1.00000 0.02650 O 0
H4A 0.40500 0.59100 0.47800 1.00000 0.03200 H 0
H4B 0.42500 0.47700 0.58700 1.00000 0.03200 H 0

loop_
_cod_changelog_entry_id
_cod_changelog_entry_author
_cod_changelog_entry_date
_cod_changelog_entry_text
1
;cod-tools version 3.8.0
Id: cif_guess_AMCSD_atom_types 9574 2023-05-10 09:00:05Z saulius
;
2023-05-10T18:57:56+03:00
;Derived atom types and hydrogen counts
from atom names that follow the AMCSD naming convention
(Wat == water, O-H == hydroxyl).
;

loop_
_cod_related_entry_id
_cod_related_entry_database
_cod_related_entry_code
1 AMCSD 0020883
